data_4134380
loop_
_publ_author_name
'Nguyen, Minh Tho'
'Gusev, Dmitry'
'Dmitrienko, Anton'
'Gabidullin, Bulat M.'
'Spasyuk, Denis'
'Pilkington, Melanie'
'Nikonov, Georgii I.'

_publ_section_title
;
 Ge(0) Compound Stabilized by a Diimino-Carbene Ligand: Synthesis and
 Ambiphilic Reactivity.
;
_journal_issue 12
_journal_name_full 'Journal of the American Chemical Society'
_journal_page_first 5852
_journal_page_last 5861
_journal_paper_doi 10.1021/jacs.0c01283
_journal_volume 142
_journal_year 2020
_chemical_formula_sum 'C55 H50 Cl12 Ge N4 O4'
_chemical_formula_weight 1328.98
_space_group_crystal_system triclinic
_space_group_IT_number 2
_space_group_name_Hall '-P 1'
_space_group_name_H-M_alt 'P -1'
_atom_sites_solution_hydrogens geom
_audit_creation_method SHELXL-2017/1
_cell_angle_alpha 85.175(3)
_cell_angle_beta 82.476(3)
_cell_angle_gamma 78.104(3)
_cell_formula_units_Z 2
_cell_length_a 9.0522(6)
_cell_length_b 12.8275(9)
_cell_length_c 25.9222(19)
_cell_measurement_reflns_used 9961
_cell_measurement_temperature 150(2)
_cell_measurement_theta_max 28.57
_cell_measurement_theta_min 2.34
_cell_volume 2914.9(4)
_computing_cell_refinement 'Bruker SAINT'
_computing_data_collection 'Bruker APEX2'
_computing_data_reduction 'Bruker SAINT'
_computing_molecular_graphics 'Bruker SHELXTL'
_computing_publication_material 'Bruker SHELXTL'
_computing_structure_refinement 'SHELXL-2014 (Sheldrick 2014)'
_computing_structure_solution 'SHELXS-97 (Sheldrick 2008)'
_diffrn_ambient_temperature 150(2)
_diffrn_measured_fraction_theta_full 0.999
_diffrn_measured_fraction_theta_max 0.987
_diffrn_measurement_device_type 'Bruker APEX-II CCD'
_diffrn_measurement_method '\f and \w scans'
_diffrn_radiation_type MoK\a
_diffrn_radiation_wavelength 0.71073
_diffrn_reflns_av_R_equivalents 0.0521
_diffrn_reflns_av_unetI/netI 0.0363
_diffrn_reflns_Laue_measured_fraction_full 0.999
_diffrn_reflns_Laue_measured_fraction_max 0.987
_diffrn_reflns_limit_h_max 12
_diffrn_reflns_limit_h_min -12
_diffrn_reflns_limit_k_max 17
_diffrn_reflns_limit_k_min -17
_diffrn_reflns_limit_l_max 34
_diffrn_reflns_limit_l_min -34
_diffrn_reflns_number 101054
_diffrn_reflns_point_group_measured_fraction_full 0.999
_diffrn_reflns_point_group_measured_fraction_max 0.987
_diffrn_reflns_theta_full 25.242
_diffrn_reflns_theta_max 28.665
_diffrn_reflns_theta_min 0.794
_exptl_absorpt_coefficient_mu 1.124
_exptl_absorpt_correction_T_max 0.7457
_exptl_absorpt_correction_T_min 0.6610
_exptl_absorpt_correction_type multi-scan
_exptl_absorpt_process_details 'Bruker SADABS'
_exptl_crystal_colour colourless
_exptl_crystal_density_diffrn 1.514
_exptl_crystal_description plate
_exptl_crystal_F_000 1352
_exptl_crystal_size_max 0.27
_exptl_crystal_size_mid 0.12
_exptl_crystal_size_min 0.03
_refine_diff_density_max 2.228
_refine_diff_density_min -1.466
_refine_diff_density_rms 0.088
_refine_ls_extinction_method none
_refine_ls_goodness_of_fit_ref 1.067
_refine_ls_hydrogen_treatment constr
_refine_ls_matrix_type full
_refine_ls_number_parameters 693
_refine_ls_number_reflns 14820
_refine_ls_number_restraints 0
_refine_ls_restrained_S_all 1.067
_refine_ls_R_factor_all 0.0658
_refine_ls_R_factor_gt 0.0530
_refine_ls_shift/su_max 0.001
_refine_ls_shift/su_mean 0.000
_refine_ls_structure_factor_coef Fsqd
_refine_ls_weighting_details 'w=1/[\s^2^(Fo^2^)+(0.0344P)^2^+7.0305P] where P=(Fo^2^+2Fc^2^)/3'
_refine_ls_weighting_scheme calc
_refine_ls_wR_factor_gt 0.1112
_refine_ls_wR_factor_ref 0.1174
_reflns_Friedel_coverage 0.000
_reflns_number_gt 12581
_reflns_number_total 14820
_reflns_threshold_expression 'I > 2\s(I)'
_cod_data_source_file ja0c01283_si_007.cif
_cod_data_source_block TT_0m_a
_cod_depositor_comments 'Adding full bibliography for 4134378--4134383.cif.'
_cod_database_code 4134380
_shelx_shelxl_version_number 2017/1
_shelx_space_group_comment
;
The symmetry employed for this shelxl refinement is uniquely defined
by the following loop, which should always be used as a source of
symmetry information in preference to the above space-group names.
They are only intended as comments.
;

loop_
_space_group_symop_operation_xyz
'x, y, z'
'-x, -y, -z'

loop_
_atom_site_label
_atom_site_type_symbol
_atom_site_fract_x
_atom_site_fract_y
_atom_site_fract_z
_atom_site_U_iso_or_equiv
_atom_site_adp_type
_atom_site_occupancy
_atom_site_site_symmetry_order
_atom_site_calc_flag
_atom_site_refinement_flags_posn
_atom_site_refinement_flags_adp
_atom_site_refinement_flags_occupancy
_atom_site_disorder_assembly
_atom_site_disorder_group
Ge1 Ge 0.26949(3) 0.26994(2) 0.75173(2) 0.01418(7) Uani 1 1 d . . . . .
Cl1 Cl 0.12918(9) 0.59940(6) 0.84070(3) 0.03092(16) Uani 1 1 d . . . . .
Cl2 Cl 0.27594(10) 0.57136(7) 0.94581(3) 0.0397(2) Uani 1 1 d . . . . .
Cl3 Cl 0.49610(9) 0.35648(8) 0.97370(3) 0.0386(2) Uani 1 1 d . . . . .
Cl4 Cl 0.56170(8) 0.16883(6) 0.89627(3) 0.02752(15) Uani 1 1 d . . . . .
Cl5 Cl 0.62133(9) 0.34471(6) 0.60488(3) 0.02949(16) Uani 1 1 d . . . . .
Cl6 Cl 0.70541(10) 0.15098(7) 0.53099(3) 0.03533(18) Uani 1 1 d . . . . .
Cl7 Cl 0.56793(11) -0.05417(7) 0.56295(3) 0.0381(2) Uani 1 1 d . . . . .
Cl8 Cl 0.34458(8) -0.06249(5) 0.66709(3) 0.02725(15) Uani 1 1 d . . . . .
Cl9 Cl 0.8002(2) 0.42473(9) 0.86382(4) 0.0803(5) Uani 1 1 d . . . . .
Cl10 Cl 0.65064(16) 0.64157(9) 0.88359(5) 0.0744(4) Uani 1 1 d . . . . .
Cl11 Cl 1.0313(2) -0.09648(17) 0.36833(6) 0.1063(6) Uani 1 1 d . . . . .
Cl12 Cl 0.9923(2) 0.10412(15) 0.42197(8) 0.1050(6) Uani 1 1 d . . . . .
N1 N 0.1148(2) 0.15452(17) 0.84576(8) 0.0157(4) Uani 1 1 d . . . . .
N2 N -0.0379(2) 0.21149(16) 0.78126(8) 0.0144(4) Uani 1 1 d . . . . .
N3 N 0.1243(2) 0.39307(17) 0.66210(9) 0.0170(4) Uani 1 1 d . . . . .
N4 N -0.0524(2) 0.34798(17) 0.72661(8) 0.0151(4) Uani 1 1 d . . . . .
O1 O 0.2198(2) 0.40442(14) 0.77926(8) 0.0196(4) Uani 1 1 d . . . . .
O2 O 0.3894(2) 0.22403(14) 0.80388(7) 0.0166(4) Uani 1 1 d . . . . .
O3 O 0.4080(2) 0.30520(14) 0.69868(7) 0.0175(4) Uani 1 1 d . . . . .
O4 O 0.2966(2) 0.13559(15) 0.72487(8) 0.0191(4) Uani 1 1 d . . . . .
C1 C 0.2794(3) 0.3993(2) 0.82423(10) 0.0171(5) Uani 1 1 d . . . . .
C2 C 0.2501(3) 0.4822(2) 0.85760(11) 0.0220(6) Uani 1 1 d . . . . .
C3 C 0.3172(3) 0.4685(2) 0.90392(12) 0.0253(6) Uani 1 1 d . . . . .
C4 C 0.4144(3) 0.3732(3) 0.91633(11) 0.0259(6) Uani 1 1 d . . . . .
C5 C 0.4425(3) 0.2889(2) 0.88281(11) 0.0202(5) Uani 1 1 d . . . . .
C6 C 0.3731(3) 0.3017(2) 0.83765(10) 0.0162(5) Uani 1 1 d . . . . .
C7 C 0.1917(3) 0.0844(2) 0.88432(10) 0.0165(5) Uani 1 1 d . . . . .
C8 C 0.1707(3) 0.1231(2) 0.93478(11) 0.0209(5) Uani 1 1 d . . . . .
C9 C 0.2461(4) 0.0602(3) 0.97366(12) 0.0292(7) Uani 1 1 d . . . . .
H9 H 0.231062 0.084018 1.008037 0.035 Uiso 1 1 calc R U . . .
C10 C 0.3425(4) -0.0363(3) 0.96298(12) 0.0312(7) Uani 1 1 d . . . . .
H10 H 0.392420 -0.078604 0.989894 0.037 Uiso 1 1 calc R U . . .
C11 C 0.3656(3) -0.0707(2) 0.91292(12) 0.0258(6) Uani 1 1 d . . . . .
H11 H 0.433385 -0.136357 0.905829 0.031 Uiso 1 1 calc R U . . .
C12 C 0.2922(3) -0.0119(2) 0.87226(11) 0.0192(5) Uani 1 1 d . . . . .
C13 C 0.0635(3) 0.2289(2) 0.94655(12) 0.0254(6) Uani 1 1 d . . . . .
H13 H 0.069857 0.277573 0.914460 0.030 Uiso 1 1 calc R U . . .
C14 C 0.1029(4) 0.2849(3) 0.99120(14) 0.0369(8) Uani 1 1 d . . . . .
H14A H 0.074572 0.247745 1.024482 0.055 Uiso 1 1 calc R U . . .
H14B H 0.047110 0.358953 0.990779 0.055 Uiso 1 1 calc R U . . .
H14C H 0.212405 0.283772 0.986949 0.055 Uiso 1 1 calc R U . . .
C15 C -0.1002(4) 0.2128(3) 0.95783(15) 0.0368(8) Uani 1 1 d . . . . .
H15A H -0.128550 0.183988 0.927538 0.055 Uiso 1 1 calc R U . . .
H15B H -0.167950 0.281451 0.964965 0.055 Uiso 1 1 calc R U . . .
H15C H -0.109186 0.162745 0.988237 0.055 Uiso 1 1 calc R U . . .
C16 C 0.3330(3) -0.0518(2) 0.81771(11) 0.0202(5) Uani 1 1 d . . . . .
H16 H 0.267417 -0.003073 0.793983 0.024 Uiso 1 1 calc R U . . .
C17 C 0.3049(4) -0.1655(2) 0.81530(14) 0.0306(7) Uani 1 1 d . . . . .
H17A H 0.370503 -0.215051 0.837498 0.046 Uiso 1 1 calc R U . . .
H17B H 0.327947 -0.186922 0.779260 0.046 Uiso 1 1 calc R U . . .
H17C H 0.198174 -0.166951 0.827614 0.046 Uiso 1 1 calc R U . . .
C18 C 0.4991(3) -0.0484(2) 0.79820(13) 0.0268(6) Uani 1 1 d . . . . .
H18A H 0.515690 0.024463 0.799226 0.040 Uiso 1 1 calc R U . . .
H18B H 0.522397 -0.070723 0.762309 0.040 Uiso 1 1 calc R U . . .
H18C H 0.565565 -0.096812 0.820569 0.040 Uiso 1 1 calc R U . . .
C19 C 0.0207(3) 0.1291(2) 0.81994(10) 0.0153(5) Uani 1 1 d . . . . .
C20 C -0.0385(3) 0.0295(2) 0.82006(10) 0.0162(5) Uani 1 1 d . . . . .
C21 C -0.0773(3) -0.0268(2) 0.86663(11) 0.0215(6) Uani 1 1 d . . . . .
H21 H -0.071708 0.000299 0.899176 0.026 Uiso 1 1 calc R U . . .
C22 C -0.1242(3) -0.1230(2) 0.86484(13) 0.0278(6) Uani 1 1 d . . . . .
H22 H -0.153029 -0.160978 0.896353 0.033 Uiso 1 1 calc R U . . .
C23 C -0.1291(3) -0.1637(2) 0.81757(13) 0.0276(7) Uani 1 1 d . . . . .
H23 H -0.157227 -0.230864 0.816781 0.033 Uiso 1 1 calc R U . . .
C24 C -0.0933(3) -0.1072(2) 0.77135(13) 0.0263(6) Uani 1 1 d . . . . .
H24 H -0.099404 -0.134609 0.738932 0.032 Uiso 1 1 calc R U . . .
C25 C -0.0483(3) -0.0100(2) 0.77254(11) 0.0205(5) Uani 1 1 d . . . . .
H25 H -0.024213 0.029226 0.740902 0.025 Uiso 1 1 calc R U . . .
C26 C 0.0451(3) 0.27745(19) 0.75375(9) 0.0135(5) Uani 1 1 d . . . . .
C27 C -0.1888(3) 0.2396(2) 0.77074(11) 0.0193(5) Uani 1 1 d . . . . .
H27 H -0.269450 0.204828 0.784817 0.023 Uiso 1 1 calc R U . . .
C28 C -0.1980(3) 0.3253(2) 0.73687(11) 0.0191(5) Uani 1 1 d . . . . .
H28 H -0.286614 0.363184 0.722637 0.023 Uiso 1 1 calc R U . . .
C29 C -0.0041(3) 0.4262(2) 0.68716(10) 0.0149(5) Uani 1 1 d . . . . .
C30 C -0.1119(3) 0.5299(2) 0.68466(10) 0.0154(5) Uani 1 1 d . . . . .
C31 C -0.1858(3) 0.5749(2) 0.73050(11) 0.0193(5) Uani 1 1 d . . . . .
H31 H -0.173301 0.536207 0.763049 0.023 Uiso 1 1 calc R U . . .
C32 C -0.2778(3) 0.6760(2) 0.72895(12) 0.0236(6) Uani 1 1 d . . . . .
H32 H -0.327640 0.706314 0.760377 0.028 Uiso 1 1 calc R U . . .
C33 C -0.2968(3) 0.7326(2) 0.68165(13) 0.0277(6) Uani 1 1 d . . . . .
H33 H -0.358904 0.801983 0.680653 0.033 Uiso 1 1 calc R U . . .
C34 C -0.2254(4) 0.6882(2) 0.63572(12) 0.0279(6) Uani 1 1 d . . . . .
H34 H -0.239916 0.727092 0.603326 0.033 Uiso 1 1 calc R U . . .
C35 C -0.1328(3) 0.5874(2) 0.63666(11) 0.0219(6) Uani 1 1 d . . . . .
H35 H -0.083803 0.557454 0.605066 0.026 Uiso 1 1 calc R U . . .
C36 C 0.1950(3) 0.4574(2) 0.62235(10) 0.0170(5) Uani 1 1 d . . . . .
C37 C 0.2471(3) 0.5482(2) 0.63323(11) 0.0195(5) Uani 1 1 d . . . . .
C38 C 0.3165(3) 0.6038(2) 0.59125(12) 0.0276(6) Uani 1 1 d . . . . .
H38 H 0.352440 0.665536 0.597565 0.033 Uiso 1 1 calc R U . . .
C39 C 0.3341(4) 0.5715(3) 0.54108(12) 0.0320(7) Uani 1 1 d . . . . .
H39 H 0.378593 0.611914 0.513117 0.038 Uiso 1 1 calc R U . . .
C40 C 0.2866(4) 0.4800(3) 0.53181(12) 0.0317(7) Uani 1 1 d . . . . .
H40 H 0.300884 0.457324 0.497241 0.038 Uiso 1 1 calc R U . . .
C41 C 0.2182(3) 0.4200(2) 0.57173(11) 0.0234(6) Uani 1 1 d . . . . .
C42 C 0.2377(3) 0.5859(2) 0.68777(11) 0.0208(5) Uani 1 1 d . . . . .
H42 H 0.178987 0.540586 0.712233 0.025 Uiso 1 1 calc R U . . .
C43 C 0.3974(4) 0.5711(3) 0.70465(13) 0.0305(7) Uani 1 1 d . . . . .
H43A H 0.448266 0.496081 0.702540 0.046 Uiso 1 1 calc R U . . .
H43B H 0.389383 0.591772 0.740612 0.046 Uiso 1 1 calc R U . . .
H43C H 0.456548 0.615945 0.681588 0.046 Uiso 1 1 calc R U . . .
C44 C 0.1544(4) 0.7027(2) 0.69170(14) 0.0323(7) Uani 1 1 d . . . . .
H44A H 0.212006 0.749071 0.668971 0.048 Uiso 1 1 calc R U . . .
H44B H 0.145391 0.722698 0.727813 0.048 Uiso 1 1 calc R U . . .
H44C H 0.052780 0.710908 0.680809 0.048 Uiso 1 1 calc R U . . .
C45 C 0.1647(4) 0.3203(3) 0.56080(14) 0.0344(7) Uani 1 1 d . . . . .
H45 H 0.164784 0.273506 0.593672 0.041 Uiso 1 1 calc R U . . .
C46 C 0.2672(5) 0.2561(3) 0.51849(16) 0.0490(10) Uani 1 1 d . . . . .
H46A H 0.258858 0.296061 0.484720 0.074 Uiso 1 1 calc R U . . .
H46B H 0.236045 0.187674 0.517217 0.074 Uiso 1 1 calc R U . . .
H46C H 0.372748 0.243213 0.526249 0.074 Uiso 1 1 calc R U . . .
C47 C 0.0028(4) 0.3478(4) 0.5472(3) 0.0744(18) Uani 1 1 d . . . . .
H47A H -0.063877 0.384326 0.575829 0.112 Uiso 1 1 calc R U . . .
H47B H -0.030818 0.282195 0.541529 0.112 Uiso 1 1 calc R U . . .
H47C H -0.001542 0.394720 0.515312 0.112 Uiso 1 1 calc R U . . .
C48 C 0.3912(3) 0.1329(2) 0.68036(10) 0.0173(5) Uani 1 1 d . . . . .
C49 C 0.4523(3) 0.2246(2) 0.66604(10) 0.0166(5) Uani 1 1 d . . . . .
C50 C 0.5497(3) 0.2297(2) 0.62078(11) 0.0213(5) Uani 1 1 d . . . . .
C51 C 0.5871(3) 0.1428(2) 0.58861(11) 0.0242(6) Uani 1 1 d . . . . .
C52 C 0.5263(3) 0.0522(2) 0.60263(11) 0.0238(6) Uani 1 1 d . . . . .
C53 C 0.4272(3) 0.0472(2) 0.64868(11) 0.0200(5) Uani 1 1 d . . . . .
C54 C 0.7662(5) 0.5266(3) 0.90706(15) 0.0498(10) Uani 1 1 d . . . . .
H54A H 0.717116 0.501717 0.940933 0.060 Uiso 1 1 calc R U . . .
H54B H 0.864361 0.543458 0.913032 0.060 Uiso 1 1 calc R U . . .
C55 C 0.9402(6) -0.0184(5) 0.42192(19) 0.0729(16) Uani 1 1 d . . . . .
H55A H 0.828803 -0.006335 0.421352 0.088 Uiso 1 1 calc R U . . .
H55B H 0.964027 -0.059777 0.454805 0.088 Uiso 1 1 calc R U . . .

loop_
_atom_site_aniso_label
_atom_site_aniso_U_11
_atom_site_aniso_U_22
_atom_site_aniso_U_33
_atom_site_aniso_U_23
_atom_site_aniso_U_13
_atom_site_aniso_U_12
Ge1 0.01275(12) 0.01226(13) 0.01806(14) -0.00475(10) -0.00225(10) -0.00184(9)
Cl1 0.0352(4) 0.0189(3) 0.0380(4) -0.0116(3) -0.0057(3) 0.0012(3)
Cl2 0.0397(4) 0.0468(5) 0.0354(4) -0.0286(4) -0.0038(3) -0.0047(4)
Cl3 0.0301(4) 0.0648(6) 0.0221(4) -0.0156(4) -0.0088(3) -0.0035(4)
Cl4 0.0238(3) 0.0326(4) 0.0250(3) 0.0022(3) -0.0081(3) -0.0011(3)
Cl5 0.0334(4) 0.0296(4) 0.0247(4) 0.0019(3) 0.0032(3) -0.0100(3)
Cl6 0.0393(4) 0.0424(5) 0.0181(3) -0.0043(3) 0.0047(3) 0.0024(3)
Cl7 0.0575(5) 0.0283(4) 0.0244(4) -0.0143(3) -0.0043(4) 0.0060(4)
Cl8 0.0310(4) 0.0172(3) 0.0354(4) -0.0086(3) -0.0086(3) -0.0031(3)
Cl9 0.1457(13) 0.0374(6) 0.0384(6) 0.0026(4) 0.0253(7) 0.0019(7)
Cl10 0.0826(9) 0.0421(6) 0.0745(8) 0.0177(5) 0.0294(7) 0.0102(6)
Cl11 0.0973(12) 0.1488(16) 0.0548(8) 0.0132(9) -0.0295(8) 0.0225(11)
Cl12 0.0850(11) 0.1034(13) 0.1150(14) 0.0522(11) -0.0043(9) -0.0200(9)
N1 0.0147(10) 0.0138(10) 0.0178(11) -0.0005(8) -0.0018(8) -0.0008(8)
N2 0.0141(10) 0.0118(10) 0.0163(10) 0.0009(8) -0.0013(8) -0.0014(8)
N3 0.0169(10) 0.0157(10) 0.0190(11) -0.0008(8) -0.0019(8) -0.0049(8)
N4 0.0137(10) 0.0130(10) 0.0181(11) 0.0019(8) -0.0023(8) -0.0027(8)
O1 0.0233(10) 0.0136(9) 0.0227(10) -0.0070(7) -0.0077(8) -0.0004(7)
O2 0.0172(9) 0.0153(9) 0.0173(9) -0.0022(7) -0.0034(7) -0.0021(7)
O3 0.0204(9) 0.0167(9) 0.0161(9) -0.0035(7) -0.0017(7) -0.0046(7)
O4 0.0176(9) 0.0154(9) 0.0250(10) -0.0087(7) 0.0015(7) -0.0041(7)
C1 0.0146(12) 0.0186(12) 0.0188(13) -0.0044(10) -0.0004(10) -0.0044(10)
C2 0.0186(13) 0.0215(14) 0.0265(14) -0.0081(11) -0.0006(11) -0.0039(11)
C3 0.0233(14) 0.0315(16) 0.0232(14) -0.0163(12) 0.0029(11) -0.0078(12)
C4 0.0211(13) 0.0427(18) 0.0164(13) -0.0093(12) -0.0017(11) -0.0089(13)
C5 0.0156(12) 0.0254(14) 0.0194(13) -0.0015(11) -0.0005(10) -0.0044(10)
C6 0.0127(11) 0.0198(13) 0.0170(12) -0.0045(10) 0.0017(9) -0.0060(10)
C7 0.0154(12) 0.0169(12) 0.0179(12) 0.0032(10) -0.0045(9) -0.0048(10)
C8 0.0178(12) 0.0239(14) 0.0209(13) 0.0007(11) -0.0015(10) -0.0053(11)
C9 0.0294(15) 0.0412(18) 0.0179(14) 0.0024(12) -0.0049(12) -0.0098(14)
C10 0.0296(16) 0.0355(17) 0.0272(16) 0.0121(13) -0.0116(13) -0.0037(13)
C11 0.0248(14) 0.0218(14) 0.0291(16) 0.0041(12) -0.0087(12) 0.0006(11)
C12 0.0172(12) 0.0169(12) 0.0237(14) 0.0024(10) -0.0047(10) -0.0036(10)
C13 0.0242(14) 0.0286(15) 0.0228(14) -0.0053(12) 0.0001(11) -0.0044(12)
C14 0.0327(17) 0.046(2) 0.0340(18) -0.0149(15) 0.0004(14) -0.0100(15)
C15 0.0223(15) 0.0413(19) 0.046(2) -0.0111(16) 0.0018(14) -0.0057(14)
C16 0.0174(12) 0.0148(12) 0.0278(14) -0.0020(10) -0.0061(11) 0.0006(10)
C17 0.0291(16) 0.0199(14) 0.0432(19) -0.0044(13) -0.0096(14) -0.0013(12)
C18 0.0194(13) 0.0267(15) 0.0329(16) -0.0066(12) -0.0021(12) 0.0004(11)
C19 0.0154(11) 0.0124(11) 0.0157(12) 0.0013(9) 0.0013(9) 0.0003(9)
C20 0.0133(11) 0.0124(11) 0.0224(13) -0.0002(10) -0.0035(10) -0.0009(9)
C21 0.0219(13) 0.0198(13) 0.0236(14) 0.0053(11) -0.0064(11) -0.0067(11)
C22 0.0267(15) 0.0210(14) 0.0373(17) 0.0108(12) -0.0091(13) -0.0102(12)
C23 0.0217(14) 0.0136(13) 0.050(2) 0.0013(12) -0.0132(13) -0.0045(11)
C24 0.0210(14) 0.0231(14) 0.0366(17) -0.0099(12) -0.0070(12) -0.0027(11)
C25 0.0200(13) 0.0182(13) 0.0225(14) -0.0022(10) -0.0030(10) -0.0008(10)
C26 0.0163(11) 0.0102(11) 0.0136(11) -0.0022(9) -0.0009(9) -0.0016(9)
C27 0.0146(12) 0.0172(13) 0.0265(14) 0.0015(11) -0.0033(10) -0.0048(10)
C28 0.0130(11) 0.0174(12) 0.0255(14) 0.0037(10) -0.0026(10) -0.0017(10)
C29 0.0187(12) 0.0135(11) 0.0139(12) 0.0009(9) -0.0041(9) -0.0057(9)
C30 0.0145(11) 0.0126(11) 0.0184(12) 0.0001(9) -0.0021(9) -0.0018(9)
C31 0.0199(13) 0.0185(13) 0.0199(13) 0.0001(10) -0.0037(10) -0.0041(10)
C32 0.0217(13) 0.0203(14) 0.0282(15) -0.0079(11) -0.0012(11) -0.0014(11)
C33 0.0248(14) 0.0152(13) 0.0423(18) -0.0005(12) -0.0087(13) 0.0004(11)
C34 0.0320(16) 0.0225(14) 0.0280(16) 0.0092(12) -0.0129(13) -0.0008(12)
C35 0.0260(14) 0.0218(14) 0.0170(13) 0.0029(10) -0.0054(11) -0.0024(11)
C36 0.0152(12) 0.0168(12) 0.0172(12) 0.0012(10) -0.0003(9) -0.0006(10)
C37 0.0183(12) 0.0179(13) 0.0209(13) 0.0032(10) -0.0005(10) -0.0032(10)
C38 0.0274(15) 0.0264(15) 0.0284(16) 0.0072(12) 0.0011(12) -0.0101(12)
C39 0.0286(16) 0.0407(19) 0.0232(15) 0.0114(13) 0.0035(12) -0.0085(14)
C40 0.0282(15) 0.047(2) 0.0159(14) -0.0028(13) 0.0033(12) -0.0011(14)
C41 0.0186(13) 0.0281(15) 0.0214(14) -0.0079(11) 0.0015(10) 0.0005(11)
C42 0.0223(13) 0.0196(13) 0.0216(13) -0.0031(10) -0.0013(11) -0.0068(11)
C43 0.0276(15) 0.0329(17) 0.0352(17) -0.0044(13) -0.0086(13) -0.0116(13)
C44 0.0370(17) 0.0237(15) 0.0381(18) -0.0110(13) -0.0056(14) -0.0060(13)
C45 0.0362(18) 0.0371(18) 0.0315(17) -0.0180(14) 0.0007(14) -0.0075(14)
C46 0.043(2) 0.055(2) 0.049(2) -0.031(2) -0.0104(18) 0.0071(18)
C47 0.0260(19) 0.062(3) 0.144(5) -0.061(3) -0.014(2) -0.0031(19)
C48 0.0155(12) 0.0173(12) 0.0187(13) -0.0044(10) -0.0045(10) 0.0008(10)
C49 0.0167(12) 0.0165(12) 0.0165(12) -0.0039(10) -0.0057(10) 0.0008(10)
C50 0.0213(13) 0.0222(14) 0.0196(13) 0.0000(11) -0.0029(10) -0.0029(11)
C51 0.0269(14) 0.0275(15) 0.0147(13) -0.0036(11) -0.0032(11) 0.0041(12)
C52 0.0299(15) 0.0226(14) 0.0167(13) -0.0076(11) -0.0066(11) 0.0051(11)
C53 0.0213(13) 0.0152(12) 0.0235(14) -0.0039(10) -0.0073(11) 0.0006(10)
C54 0.067(3) 0.046(2) 0.033(2) 0.0017(17) 0.0033(18) -0.008(2)
C55 0.055(3) 0.106(4) 0.048(3) 0.025(3) -0.013(2) 0.000(3)

loop_
_atom_type_symbol
_atom_type_description
_atom_type_scat_dispersion_real
_atom_type_scat_dispersion_imag
_atom_type_scat_source
C C 0.0033 0.0016 'International Tables Vol C Tables 4.2.6.8 and 6.1.1.4'
H H 0.0000 0.0000 'International Tables Vol C Tables 4.2.6.8 and 6.1.1.4'
N N 0.0061 0.0033 'International Tables Vol C Tables 4.2.6.8 and 6.1.1.4'
O O 0.0106 0.0060 'International Tables Vol C Tables 4.2.6.8 and 6.1.1.4'
Cl Cl 0.1484 0.1585 'International Tables Vol C Tables 4.2.6.8 and 6.1.1.4'
Ge Ge 0.1547 1.8001 'International Tables Vol C Tables 4.2.6.8 and 6.1.1.4'

loop_
_geom_angle_atom_site_label_1
_geom_angle_atom_site_label_2
_geom_angle_atom_site_label_3
_geom_angle
_geom_angle_site_symmetry_1
_geom_angle_site_symmetry_3
_geom_angle_publ_flag
O2 Ge1 O3 101.56(8) . . ?
O2 Ge1 O1 88.58(8) . . ?
O3 Ge1 O1 95.63(8) . . ?
O2 Ge1 O4 94.91(8) . . ?
O3 Ge1 O4 88.70(8) . . ?
O1 Ge1 O4 173.80(8) . . ?
O2 Ge1 C26 128.14(9) . . ?
O3 Ge1 C26 130.30(9) . . ?
O1 Ge1 C26 86.85(9) . . ?
O4 Ge1 C26 86.96(9) . . ?
C19 N1 C7 123.9(2) . . ?
C26 N2 C27 110.3(2) . . ?
C26 N2 C19 124.0(2) . . ?
C27 N2 C19 125.6(2) . . ?
C29 N3 C36 122.9(2) . . ?
C26 N4 C28 110.2(2) . . ?
C26 N4 C29 123.3(2) . . ?
C28 N4 C29 126.1(2) . . ?
C1 O1 Ge1 109.19(16) . . ?
C6 O2 Ge1 109.99(16) . . ?
C49 O3 Ge1 109.94(16) . . ?
C48 O4 Ge1 109.07(16) . . ?
O1 C1 C2 124.0(2) . . ?
O1 C1 C6 116.0(2) . . ?
C2 C1 C6 120.0(2) . . ?
C1 C2 C3 119.5(3) . . ?
C1 C2 Cl1 118.6(2) . . ?
C3 C2 Cl1 121.9(2) . . ?
C4 C3 C2 120.5(3) . . ?
C4 C3 Cl2 120.6(2) . . ?
C2 C3 Cl2 118.9(2) . . ?
C3 C4 C5 119.9(3) . . ?
C3 C4 Cl3 120.3(2) . . ?
C5 C4 Cl3 119.7(2) . . ?
C6 C5 C4 119.5(3) . . ?
C6 C5 Cl4 118.5(2) . . ?
C4 C5 Cl4 122.0(2) . . ?
O2 C6 C5 123.7(2) . . ?
O2 C6 C1 115.8(2) . . ?
C5 C6 C1 120.5(2) . . ?
C12 C7 C8 121.5(2) . . ?
C12 C7 N1 122.8(2) . . ?
C8 C7 N1 115.4(2) . . ?
C9 C8 C7 118.3(3) . . ?
C9 C8 C13 121.2(3) . . ?
C7 C8 C13 120.5(2) . . ?
C10 C9 C8 121.1(3) . . ?
C10 C9 H9 119.4 . . ?
C8 C9 H9 119.4 . . ?
C11 C10 C9 119.6(3) . . ?
C11 C10 H10 120.2 . . ?
C9 C10 H10 120.2 . . ?
C10 C11 C12 122.1(3) . . ?
C10 C11 H11 118.9 . . ?
C12 C11 H11 118.9 . . ?
C11 C12 C7 117.3(3) . . ?
C11 C12 C16 118.4(2) . . ?
C7 C12 C16 124.1(2) . . ?
C15 C13 C8 110.3(3) . . ?
C15 C13 C14 109.7(3) . . ?
C8 C13 C14 114.2(3) . . ?
C15 C13 H13 107.5 . . ?
C8 C13 H13 107.5 . . ?
C14 C13 H13 107.5 . . ?
C13 C14 H14A 109.5 . . ?
C13 C14 H14B 109.5 . . ?
H14A C14 H14B 109.5 . . ?
C13 C14 H14C 109.5 . . ?
H14A C14 H14C 109.5 . . ?
H14B C14 H14C 109.5 . . ?
C13 C15 H15A 109.5 . . ?
C13 C15 H15B 109.5 . . ?
H15A C15 H15B 109.5 . . ?
C13 C15 H15C 109.5 . . ?
H15A C15 H15C 109.5 . . ?
H15B C15 H15C 109.5 . . ?
C12 C16 C18 110.3(2) . . ?
C12 C16 C17 112.1(2) . . ?
C18 C16 C17 109.9(2) . . ?
C12 C16 H16 108.1 . . ?
C18 C16 H16 108.1 . . ?
C17 C16 H16 108.1 . . ?
C16 C17 H17A 109.5 . . ?
C16 C17 H17B 109.5 . . ?
H17A C17 H17B 109.5 . . ?
C16 C17 H17C 109.5 . . ?
H17A C17 H17C 109.5 . . ?
H17B C17 H17C 109.5 . . ?
C16 C18 H18A 109.5 . . ?
C16 C18 H18B 109.5 . . ?
H18A C18 H18B 109.5 . . ?
C16 C18 H18C 109.5 . . ?
H18A C18 H18C 109.5 . . ?
H18B C18 H18C 109.5 . . ?
N1 C19 N2 114.3(2) . . ?
N1 C19 C20 132.1(2) . . ?
N2 C19 C20 113.6(2) . . ?
C25 C20 C21 120.1(2) . . ?
C25 C20 C19 118.6(2) . . ?
C21 C20 C19 121.1(2) . . ?
C22 C21 C20 119.2(3) . . ?
C22 C21 H21 120.4 . . ?
C20 C21 H21 120.4 . . ?
C23 C22 C21 120.5(3) . . ?
C23 C22 H22 119.8 . . ?
C21 C22 H22 119.8 . . ?
C22 C23 C24 120.4(3) . . ?
C22 C23 H23 119.8 . . ?
C24 C23 H23 119.8 . . ?
C23 C24 C25 119.7(3) . . ?
C23 C24 H24 120.1 . . ?
C25 C24 H24 120.1 . . ?
C20 C25 C24 120.0(3) . . ?
C20 C25 H25 120.0 . . ?
C24 C25 H25 120.0 . . ?
N2 C26 N4 105.9(2) . . ?
N2 C26 Ge1 127.11(18) . . ?
N4 C26 Ge1 126.93(18) . . ?
C28 C27 N2 106.8(2) . . ?
C28 C27 H27 126.6 . . ?
N2 C27 H27 126.6 . . ?
C27 C28 N4 106.8(2) . . ?
C27 C28 H28 126.6 . . ?
N4 C28 H28 126.6 . . ?
N3 C29 N4 113.5(2) . . ?
N3 C29 C30 131.9(2) . . ?
N4 C29 C30 114.6(2) . . ?
C31 C30 C35 119.3(2) . . ?
C31 C30 C29 119.9(2) . . ?
C35 C30 C29 120.7(2) . . ?
C32 C31 C30 120.5(3) . . ?
C32 C31 H31 119.8 . . ?
C30 C31 H31 119.8 . . ?
C33 C32 C31 120.0(3) . . ?
C33 C32 H32 120.0 . . ?
C31 C32 H32 120.0 . . ?
C32 C33 C34 120.1(3) . . ?
C32 C33 H33 119.9 . . ?
C34 C33 H33 119.9 . . ?
C33 C34 C35 120.5(3) . . ?
C33 C34 H34 119.7 . . ?
C35 C34 H34 119.7 . . ?
C34 C35 C30 119.6(3) . . ?
C34 C35 H35 120.2 . . ?
C30 C35 H35 120.2 . . ?
C37 C36 C41 121.6(2) . . ?
C37 C36 N3 122.6(2) . . ?
C41 C36 N3 115.7(2) . . ?
C38 C37 C36 117.4(3) . . ?
C38 C37 C42 118.9(3) . . ?
C36 C37 C42 123.6(2) . . ?
C39 C38 C37 122.0(3) . . ?
C39 C38 H38 119.0 . . ?
C37 C38 H38 119.0 . . ?
C38 C39 C40 119.4(3) . . ?
C38 C39 H39 120.3 . . ?
C40 C39 H39 120.3 . . ?
C39 C40 C41 121.8(3) . . ?
C39 C40 H40 119.1 . . ?
C41 C40 H40 119.1 . . ?
C40 C41 C36 117.7(3) . . ?
C40 C41 C45 121.2(3) . . ?
C36 C41 C45 121.0(3) . . ?
C37 C42 C43 110.3(2) . . ?
C37 C42 C44 112.0(2) . . ?
C43 C42 C44 110.5(2) . . ?
C37 C42 H42 108.0 . . ?
C43 C42 H42 108.0 . . ?
C44 C42 H42 108.0 . . ?
C42 C43 H43A 109.5 . . ?
C42 C43 H43B 109.5 . . ?
H43A C43 H43B 109.5 . . ?
C42 C43 H43C 109.5 . . ?
H43A C43 H43C 109.5 . . ?
H43B C43 H43C 109.5 . . ?
C42 C44 H44A 109.5 . . ?
C42 C44 H44B 109.5 . . ?
H44A C44 H44B 109.5 . . ?
C42 C44 H44C 109.5 . . ?
H44A C44 H44C 109.5 . . ?
H44B C44 H44C 109.5 . . ?
C47 C45 C41 110.8(3) . . ?
C47 C45 C46 110.0(3) . . ?
C41 C45 C46 113.6(3) . . ?
C47 C45 H45 107.4 . . ?
C41 C45 H45 107.4 . . ?
C46 C45 H45 107.4 . . ?
C45 C46 H46A 109.5 . . ?
C45 C46 H46B 109.5 . . ?
H46A C46 H46B 109.5 . . ?
C45 C46 H46C 109.5 . . ?
H46A C46 H46C 109.5 . . ?
H46B C46 H46C 109.5 . . ?
C45 C47 H47A 109.5 . . ?
C45 C47 H47B 109.5 . . ?
H47A C47 H47B 109.5 . . ?
C45 C47 H47C 109.5 . . ?
H47A C47 H47C 109.5 . . ?
H47B C47 H47C 109.5 . . ?
O4 C48 C53 123.8(2) . . ?
O4 C48 C49 116.1(2) . . ?
C53 C48 C49 120.1(2) . . ?
O3 C49 C50 123.7(2) . . ?
O3 C49 C48 116.0(2) . . ?
C50 C49 C48 120.3(2) . . ?
C49 C50 C51 119.8(3) . . ?
C49 C50 Cl5 118.4(2) . . ?
C51 C50 Cl5 121.8(2) . . ?
C52 C51 C50 119.9(3) . . ?
C52 C51 Cl6 120.4(2) . . ?
C50 C51 Cl6 119.6(2) . . ?
C51 C52 C53 120.2(3) . . ?
C51 C52 Cl7 120.6(2) . . ?
C53 C52 Cl7 119.3(2) . . ?
C48 C53 C52 119.7(3) . . ?
C48 C53 Cl8 118.4(2) . . ?
C52 C53 Cl8 121.9(2) . . ?
Cl10 C54 Cl9 112.0(2) . . ?
Cl10 C54 H54A 109.2 . . ?
Cl9 C54 H54A 109.2 . . ?
Cl10 C54 H54B 109.2 . . ?
Cl9 C54 H54B 109.2 . . ?
H54A C54 H54B 107.9 . . ?
Cl12 C55 Cl11 114.5(3) . . ?
Cl12 C55 H55A 108.6 . . ?
Cl11 C55 H55A 108.6 . . ?
Cl12 C55 H55B 108.6 . . ?
Cl11 C55 H55B 108.6 . . ?
H55A C55 H55B 107.6 . . ?

loop_
_geom_bond_atom_site_label_1
_geom_bond_atom_site_label_2
_geom_bond_distance
_geom_bond_site_symmetry_2
_geom_bond_publ_flag
Ge1 O2 1.8273(18) . ?
Ge1 O3 1.8289(18) . ?
Ge1 O1 1.8684(18) . ?
Ge1 O4 1.8703(18) . ?
Ge1 C26 2.007(2) . ?
Cl1 C2 1.728(3) . ?
Cl2 C3 1.730(3) . ?
Cl3 C4 1.724(3) . ?
Cl4 C5 1.727(3) . ?
Cl5 C50 1.729(3) . ?
Cl6 C51 1.729(3) . ?
Cl7 C52 1.728(3) . ?
Cl8 C53 1.731(3) . ?
Cl9 C54 1.746(4) . ?
Cl10 C54 1.737(4) . ?
Cl11 C55 1.791(6) . ?
Cl12 C55 1.732(6) . ?
N1 C19 1.258(3) . ?
N1 C7 1.437(3) . ?
N2 C26 1.345(3) . ?
N2 C27 1.395(3) . ?
N2 C19 1.461(3) . ?
N3 C29 1.265(3) . ?
N3 C36 1.433(3) . ?
N4 C26 1.349(3) . ?
N4 C28 1.394(3) . ?
N4 C29 1.462(3) . ?
O1 C1 1.338(3) . ?
O2 C6 1.354(3) . ?
O3 C49 1.354(3) . ?
O4 C48 1.342(3) . ?
C1 C2 1.388(4) . ?
C1 C6 1.405(4) . ?
C2 C3 1.398(4) . ?
C3 C4 1.391(5) . ?
C4 C5 1.405(4) . ?
C5 C6 1.382(4) . ?
C7 C12 1.407(4) . ?
C7 C8 1.414(4) . ?
C8 C9 1.396(4) . ?
C8 C13 1.525(4) . ?
C9 C10 1.386(5) . ?
C9 H9 0.9500 . ?
C10 C11 1.382(5) . ?
C10 H10 0.9500 . ?
C11 C12 1.401(4) . ?
C11 H11 0.9500 . ?
C12 C16 1.518(4) . ?
C13 C15 1.524(4) . ?
C13 C14 1.529(4) . ?
C13 H13 1.0000 . ?
C14 H14A 0.9800 . ?
C14 H14B 0.9800 . ?
C14 H14C 0.9800 . ?
C15 H15A 0.9800 . ?
C15 H15B 0.9800 . ?
C15 H15C 0.9800 . ?
C16 C18 1.530(4) . ?
C16 C17 1.539(4) . ?
C16 H16 1.0000 . ?
C17 H17A 0.9800 . ?
C17 H17B 0.9800 . ?
C17 H17C 0.9800 . ?
C18 H18A 0.9800 . ?
C18 H18B 0.9800 . ?
C18 H18C 0.9800 . ?
C19 C20 1.484(3) . ?
C20 C25 1.391(4) . ?
C20 C21 1.396(4) . ?
C21 C22 1.392(4) . ?
C21 H21 0.9500 . ?
C22 C23 1.381(5) . ?
C22 H22 0.9500 . ?
C23 C24 1.384(5) . ?
C23 H23 0.9500 . ?
C24 C25 1.393(4) . ?
C24 H24 0.9500 . ?
C25 H25 0.9500 . ?
C27 C28 1.344(4) . ?
C27 H27 0.9500 . ?
C28 H28 0.9500 . ?
C29 C30 1.481(4) . ?
C30 C31 1.393(4) . ?
C30 C35 1.406(4) . ?
C31 C32 1.390(4) . ?
C31 H31 0.9500 . ?
C32 C33 1.383(4) . ?
C32 H32 0.9500 . ?
C33 C34 1.386(5) . ?
C33 H33 0.9500 . ?
C34 C35 1.389(4) . ?
C34 H34 0.9500 . ?
C35 H35 0.9500 . ?
C36 C37 1.407(4) . ?
C36 C41 1.410(4) . ?
C37 C38 1.400(4) . ?
C37 C42 1.518(4) . ?
C38 C39 1.377(5) . ?
C38 H38 0.9500 . ?
C39 C40 1.379(5) . ?
C39 H39 0.9500 . ?
C40 C41 1.393(4) . ?
C40 H40 0.9500 . ?
C41 C45 1.518(4) . ?
C42 C43 1.535(4) . ?
C42 C44 1.537(4) . ?
C42 H42 1.0000 . ?
C43 H43A 0.9800 . ?
C43 H43B 0.9800 . ?
C43 H43C 0.9800 . ?
C44 H44A 0.9800 . ?
C44 H44B 0.9800 . ?
C44 H44C 0.9800 . ?
C45 C47 1.516(5) . ?
C45 C46 1.521(5) . ?
C45 H45 1.0000 . ?
C46 H46A 0.9800 . ?
C46 H46B 0.9800 . ?
C46 H46C 0.9800 . ?
C47 H47A 0.9800 . ?
C47 H47B 0.9800 . ?
C47 H47C 0.9800 . ?
C48 C53 1.387(4) . ?
C48 C49 1.402(4) . ?
C49 C50 1.378(4) . ?
C50 C51 1.407(4) . ?
C51 C52 1.388(4) . ?
C52 C53 1.401(4) . ?
C54 H54A 0.9900 . ?
C54 H54B 0.9900 . ?
C55 H55A 0.9900 . ?
C55 H55B 0.9900 . ?
